data_7231789
loop_
_publ_author_name
'Elsayed Moussa, Mehdi'
'Peresypkina, Eugenia'
'Virovets, Alexander V.'
'Venus, Dominik'
'Bal\'azs, G\'abor'
'Scheer, Manfred'

_publ_section_title
;
 Tuning the dimensionality of organometallic--organic hybrid polymers
 assembled from [Cp2Mo2(CO)4(\h2-P2)], bipyridyl linkers and AgI ions
;
_journal_issue 46
_journal_name_full CrystEngComm
_journal_page_first 7417
_journal_paper_doi 10.1039/C8CE01792A
_journal_volume 20
_journal_year 2018
_chemical_formula_moiety 'C48 H36 Ag2 Mo4 N4 O8 P4, (C16 Al F36 O4)2, (C1 H2 Cl2)2.4'
_chemical_formula_structural 'Ag2 ((C5 H5)2 Mo2 P2 (CO)4)2 (C10 H8 N2)2, (Al1 O4 C16 F36)2, (CH2Cl2)2.4'
_chemical_formula_sum 'C82.4 H40.8 Ag2 Al2 Cl4.8 F72 Mo4 N4 O16 P4'
_chemical_formula_weight 3658.29
_space_group_crystal_system monoclinic
_space_group_IT_number 14
_space_group_name_Hall '-P 2ybc'
_space_group_name_H-M_alt 'P 1 21/c 1'
_symmetry_space_group_name_Hall '-P 2ybc'
_symmetry_space_group_name_H-M 'P 1 21/c 1'
_atom_sites_solution_hydrogens geom
_atom_sites_solution_primary direct
_atom_sites_solution_secondary difmap
_audit_creation_method SHELXL-97
_audit_update_record
;
2018-08-30 deposited with the CCDC.
2018-11-06 downloaded from the CCDC.
;
_cell_angle_alpha 90.00
_cell_angle_beta 110.424(6)
_cell_angle_gamma 90.00
_cell_formula_units_Z 2
_cell_length_a 18.1526(9)
_cell_length_b 18.9664(7)
_cell_length_c 18.8938(8)
_cell_measurement_reflns_used 6449
_cell_measurement_temperature 123.0(3)
_cell_measurement_theta_max 74.1310
_cell_measurement_theta_min 3.3700
_cell_volume 6096.0(5)
_computing_cell_refinement 'CrysAlisPro 1.171.38.37b (Rigaku OD, 2015)'
_computing_data_collection 'CrysAlisPro 1.171.38.37b (Rigaku OD, 2015)'
_computing_data_reduction 'CrysAlisPro 1.171.38.37b (Rigaku OD, 2015)'
_computing_structure_refinement 'SHELXL-97 (Sheldrick, 2008)'
_computing_structure_solution 'SHELXS-97 (Sheldrick, 2008)'
_diffrn_ambient_environment N~2~
_diffrn_ambient_temperature 123(2)
_diffrn_detector 'CCD plate'
_diffrn_detector_area_resol_mean 4.1818
_diffrn_detector_type TitanS2
_diffrn_measured_fraction_theta_full 0.985
_diffrn_measured_fraction_theta_max 0.940
_diffrn_measurement_device 'four-circle diffractometer'
_diffrn_measurement_device_type 'SuperNova, TitanS2'
_diffrn_measurement_method '\w scans'
_diffrn_radiation_monochromator mirror
_diffrn_radiation_probe x-ray
_diffrn_radiation_source 'sealed tube'
_diffrn_radiation_type CuK\a
_diffrn_radiation_wavelength 1.54178
_diffrn_reflns_av_R_equivalents 0.0606
_diffrn_reflns_av_sigmaI/netI 0.0895
_diffrn_reflns_limit_h_max 20
_diffrn_reflns_limit_h_min -22
_diffrn_reflns_limit_k_max 19
_diffrn_reflns_limit_k_min -23
_diffrn_reflns_limit_l_max 17
_diffrn_reflns_limit_l_min -23
_diffrn_reflns_number 20614
_diffrn_reflns_theta_full 67.50
_diffrn_reflns_theta_max 74.79
_diffrn_reflns_theta_min 2.60
_diffrn_source_type 'SuperNova (Cu) X-ray Source'
_exptl_absorpt_coefficient_mu 8.966
_exptl_absorpt_correction_T_max 0.603
_exptl_absorpt_correction_T_min 0.437
_exptl_absorpt_correction_type gaussian
_exptl_absorpt_process_details
;
CrysAlisPro 1.171.38.37b (Rigaku Oxford Diffraction, 2015)
Numerical absorption correction based on gaussian integration over
            a multifaceted crystal model
Empirical absorption correction using spherical harmonics,
 implemented in SCALE3 ABSPACK scaling algorithm.
;
_exptl_crystal_colour orange
_exptl_crystal_density_diffrn 1.993
_exptl_crystal_description plate
_exptl_crystal_F_000 3537.6
_exptl_crystal_size_max 0.181
_exptl_crystal_size_mid 0.104
_exptl_crystal_size_min 0.072
_refine_diff_density_max 1.111
_refine_diff_density_min -1.366
_refine_diff_density_rms 0.139
_refine_ls_extinction_method none
_refine_ls_goodness_of_fit_ref 0.964
_refine_ls_hydrogen_treatment constr
_refine_ls_matrix_type full
_refine_ls_number_parameters 895
_refine_ls_number_reflns 11772
_refine_ls_number_restraints 0
_refine_ls_restrained_S_all 0.964
_refine_ls_R_factor_all 0.0867
_refine_ls_R_factor_gt 0.0557
_refine_ls_shift/su_max 0.001
_refine_ls_shift/su_mean 0.000
_refine_ls_structure_factor_coef Fsqd
_refine_ls_weighting_details 'calc w=1/[\s^2^(Fo^2^)+(0.0859P)^2^+0.0000P] where P=(Fo^2^+2Fc^2^)/3'
_refine_ls_weighting_scheme calc
_refine_ls_wR_factor_gt 0.1453
_refine_ls_wR_factor_ref 0.1536
_reflns_number_gt 7605
_reflns_number_total 11772
_reflns_threshold_expression >2sigma(I)
_cod_data_source_file c8ce01792a2.cif
_cod_data_source_block c1
_cod_depositor_comments 'Adding full bibliography for 7231788--7231791.cif.'
_cod_original_formula_sum 'C82.40 H40.80 Ag2 Al2 Cl4.80 F72 Mo4 N4 O16 P4'
_cod_database_code 7231789
_oxdiff_exptl_absorpt_empirical_full_min 0.471
_oxdiff_exptl_absorpt_empirical_full_max 1.939
_oxdiff_exptl_absorpt_empirical_details
;
Empirical correction (ABSPACK) includes:
- Absorption correction using spherical harmonics
- Frame scaling
;

loop_
_symmetry_equiv_pos_as_xyz
'x, y, z'
'-x, y+1/2, -z+1/2'
'-x, -y, -z'
'x, -y-1/2, z-1/2'

loop_
_atom_site_label
_atom_site_type_symbol
_atom_site_fract_x
_atom_site_fract_y
_atom_site_fract_z
_atom_site_U_iso_or_equiv
_atom_site_adp_type
_atom_site_occupancy
_atom_site_symmetry_multiplicity
_atom_site_calc_flag
_atom_site_refinement_flags
_atom_site_disorder_assembly
_atom_site_disorder_group
Ag1 Ag 0.99489(3) 0.42770(2) 0.48043(3) 0.02772(12) Uani 1 1 d . . .
Mo1 Mo 0.74250(4) 0.52709(3) 0.47154(4) 0.03340(15) Uani 1 1 d . . .
Mo2 Mo 0.78199(4) 0.55470(3) 0.33061(3) 0.03110(14) Uani 1 1 d . . .
P1 P 0.86799(12) 0.50158(10) 0.45434(11) 0.0326(4) Uani 1 1 d . . .
P2 P 0.84459(13) 0.61125(10) 0.45445(11) 0.0354(4) Uani 1 1 d . . .
C1 C 0.7895(6) 0.5686(5) 0.5742(6) 0.048(2) Uani 1 1 d . . .
C2 C 0.6873(5) 0.6203(5) 0.4460(5) 0.0423(19) Uani 1 1 d . . .
C3 C 0.7722(5) 0.4506(5) 0.3145(5) 0.0424(19) Uani 1 1 d . . .
C4 C 0.8843(5) 0.5452(4) 0.3156(5) 0.0399(18) Uani 1 1 d . . .
O1 O 0.8105(5) 0.5940(4) 0.6334(4) 0.066(2) Uani 1 1 d . . .
O2 O 0.6525(4) 0.6711(3) 0.4329(4) 0.0520(16) Uani 1 1 d . . .
O3 O 0.7631(4) 0.3919(3) 0.3005(4) 0.0550(17) Uani 1 1 d . . .
O4 O 0.9422(4) 0.5399(3) 0.3053(4) 0.0535(16) Uani 1 1 d . . .
C11 C 0.6529(6) 0.4789(5) 0.5183(6) 0.053(2) Uani 1 1 d . . .
H11A H 0.6336 0.5008 0.5567 0.063 Uiso 1 1 calc R . .
C12 C 0.6156(5) 0.4830(5) 0.4383(6) 0.052(2) Uani 1 1 d . . .
H12A H 0.5661 0.5093 0.4108 0.062 Uiso 1 1 calc R . .
C13 C 0.6550(5) 0.4374(5) 0.4060(6) 0.048(2) Uani 1 1 d . . .
H13A H 0.6395 0.4276 0.3507 0.058 Uiso 1 1 calc R . .
C14 C 0.7179(6) 0.4047(4) 0.4629(5) 0.045(2) Uani 1 1 d . . .
H14A H 0.7533 0.3674 0.4554 0.054 Uiso 1 1 calc R . .
C15 C 0.7172(6) 0.4302(5) 0.5332(5) 0.048(2) Uani 1 1 d . . .
H15A H 0.7511 0.4128 0.5841 0.058 Uiso 1 1 calc R . .
C21 C 0.6570(6) 0.6048(5) 0.2753(5) 0.051(2) Uani 1 1 d . . .
H21A H 0.6123 0.6001 0.2943 0.062 Uiso 1 1 calc R . .
C22 C 0.7132(6) 0.6604(5) 0.2932(5) 0.050(2) Uani 1 1 d . . .
H22A H 0.7146 0.7020 0.3261 0.060 Uiso 1 1 calc R . .
C23 C 0.7617(6) 0.6490(4) 0.2501(5) 0.046(2) Uani 1 1 d . . .
H23A H 0.8032 0.6820 0.2463 0.055 Uiso 1 1 calc R . .
C24 C 0.7354(6) 0.5873(5) 0.2063(5) 0.046(2) Uani 1 1 d . . .
H24A H 0.7546 0.5695 0.1660 0.056 Uiso 1 1 calc R . .
C25 C 0.6722(4) 0.5604(5) 0.2236(5) 0.044(2) Uani 1 1 d . . .
H25A H 0.6391 0.5192 0.1982 0.053 Uiso 1 1 calc R . .
N1 N 0.9698(4) 0.3707(3) 0.3669(3) 0.0321(13) Uani 1 1 d . . .
N2 N 0.9636(4) 0.1583(3) 0.0545(3) 0.0319(13) Uani 1 1 d . . .
C31 C 1.0104(5) 0.3884(4) 0.3224(5) 0.0393(18) Uani 1 1 d . . .
H31A H 1.0417 0.4299 0.3345 0.047 Uiso 1 1 calc R . .
C32 C 1.0097(5) 0.3498(4) 0.2598(5) 0.0403(19) Uani 1 1 d . . .
H32A H 1.0402 0.3642 0.2305 0.048 Uiso 1 1 calc R . .
C33 C 0.9632(5) 0.2897(4) 0.2410(4) 0.0310(15) Uani 1 1 d . . .
C34 C 0.9188(5) 0.2726(4) 0.2849(4) 0.0344(17) Uani 1 1 d . . .
H34A H 0.8850 0.2327 0.2728 0.041 Uiso 1 1 calc R . .
C35 C 0.9242(5) 0.3144(4) 0.3472(4) 0.0332(16) Uani 1 1 d . . .
H35A H 0.8935 0.3017 0.3770 0.040 Uiso 1 1 calc R . .
C36 C 0.9295(5) 0.1382(4) 0.1034(4) 0.0337(16) Uani 1 1 d . . .
H36A H 0.9048 0.0933 0.0962 0.040 Uiso 1 1 calc R . .
C37 C 0.9279(5) 0.1783(4) 0.1637(5) 0.0374(18) Uani 1 1 d . . .
H37A H 0.9035 0.1606 0.1971 0.045 Uiso 1 1 calc R . .
C38 C 0.9626(4) 0.2456(4) 0.1754(4) 0.0289(14) Uani 1 1 d . . .
C39 C 0.9974(6) 0.2666(4) 0.1242(5) 0.047(2) Uani 1 1 d . . .
H39A H 1.0227 0.3111 0.1299 0.056 Uiso 1 1 calc R . .
C40 C 0.9954(6) 0.2230(4) 0.0650(5) 0.044(2) Uani 1 1 d . . .
H40A H 1.0177 0.2399 0.0297 0.053 Uiso 1 1 calc R . .
Al1 Al 0.69728(12) 0.06598(10) 0.38120(11) 0.0244(4) Uani 1 1 d . . .
O11 O 0.7825(3) 0.0275(3) 0.3785(3) 0.0343(11) Uani 1 1 d . . .
O12 O 0.7125(3) 0.1182(3) 0.4596(3) 0.0328(11) Uani 1 1 d . . .
O13 O 0.6619(3) 0.1202(2) 0.3029(3) 0.0271(10) Uani 1 1 d . . .
O14 O 0.6347(3) -0.0014(3) 0.3840(3) 0.0330(11) Uani 1 1 d . . .
C111 C 0.8455(5) 0.0347(4) 0.3584(4) 0.0354(16) Uani 1 1 d . . .
C112 C 0.8960(6) -0.0333(5) 0.3838(6) 0.051(2) Uani 1 1 d . . .
C113 C 0.8961(6) 0.0994(5) 0.3977(5) 0.045(2) Uani 1 1 d . . .
C114 C 0.8201(6) 0.0437(5) 0.2702(5) 0.047(2) Uani 1 1 d . . .
C121 C 0.7261(5) 0.1232(4) 0.5334(4) 0.0319(15) Uani 1 1 d . . .
C122 C 0.7989(6) 0.0810(4) 0.5806(5) 0.0423(19) Uani 1 1 d . . .
C123 C 0.6534(5) 0.0977(5) 0.5527(5) 0.046(2) Uani 1 1 d . . .
C124 C 0.7407(5) 0.2026(5) 0.5553(4) 0.0394(18) Uani 1 1 d . . .
C131 C 0.6163(4) 0.1753(3) 0.2709(4) 0.0270(14) Uani 1 1 d . . .
C132 C 0.5514(5) 0.1875(4) 0.3049(5) 0.0356(16) Uani 1 1 d . . .
C133 C 0.5777(5) 0.1591(4) 0.1853(4) 0.0355(17) Uani 1 1 d . . .
C134 C 0.6666(5) 0.2432(4) 0.2804(4) 0.0329(16) Uani 1 1 d . . .
C141 C 0.6021(4) -0.0649(4) 0.3573(5) 0.0356(17) Uani 1 1 d . . .
C142 C 0.5526(6) -0.0607(4) 0.2723(6) 0.049(2) Uani 1 1 d . . .
C143 C 0.5487(7) -0.0868(5) 0.4015(7) 0.063(3) Uani 1 1 d . . .
C144 C 0.6663(7) -0.1210(5) 0.3683(8) 0.066(3) Uani 1 1 d . . .
F11F F 0.8497(3) 0.1552(3) 0.3931(3) 0.0542(13) Uani 1 1 d . . .
F11H F 0.8016(3) 0.1103(3) 0.2502(3) 0.0503(12) Uani 1 1 d . . .
F11I F 0.8811(4) 0.0270(3) 0.2464(3) 0.0602(15) Uani 1 1 d . . .
F11G F 0.7612(3) 0.0034(3) 0.2350(3) 0.0556(14) Uani 1 1 d . . .
F11E F 0.9333(4) 0.0877(4) 0.4703(3) 0.0658(16) Uani 1 1 d . . .
F11C F 0.9687(4) -0.0258(3) 0.3830(4) 0.0690(17) Uani 1 1 d . . .
F11B F 0.8629(4) -0.0864(3) 0.3363(4) 0.0680(18) Uani 1 1 d . . .
F11D F 0.9496(3) 0.1177(3) 0.3675(4) 0.0618(15) Uani 1 1 d . . .
F11A F 0.9011(4) -0.0523(4) 0.4517(4) 0.0703(18) Uani 1 1 d . . .
F12G F 0.7876(3) 0.2315(2) 0.5230(3) 0.0466(12) Uani 1 1 d . . .
F12I F 0.7741(3) 0.2129(3) 0.6298(3) 0.0528(13) Uani 1 1 d . . .
F12C F 0.8652(3) 0.1118(3) 0.5818(3) 0.0508(12) Uani 1 1 d . . .
F12F F 0.5875(3) 0.1197(3) 0.5019(3) 0.0578(14) Uani 1 1 d . . .
F12B F 0.7972(4) 0.0169(3) 0.5509(3) 0.0557(14) Uani 1 1 d . . .
F12D F 0.6517(4) 0.0273(3) 0.5551(3) 0.0617(15) Uani 1 1 d . . .
F12A F 0.8051(4) 0.0713(3) 0.6532(3) 0.0573(14) Uani 1 1 d . . .
F12E F 0.6553(4) 0.1210(4) 0.6205(3) 0.0651(16) Uani 1 1 d . . .
F12H F 0.6728(3) 0.2389(3) 0.5320(3) 0.0575(14) Uani 1 1 d . . .
F13C F 0.5781(3) 0.2255(3) 0.3694(3) 0.0453(11) Uani 1 1 d . . .
F13B F 0.4886(3) 0.2235(2) 0.2572(3) 0.0457(11) Uani 1 1 d . . .
F13A F 0.5247(3) 0.1276(2) 0.3216(3) 0.0430(11) Uani 1 1 d . . .
F13F F 0.5182(3) 0.1125(2) 0.1740(3) 0.0475(12) Uani 1 1 d . . .
F13H F 0.7110(3) 0.2409(2) 0.2375(3) 0.0480(12) Uani 1 1 d . . .
F13I F 0.7157(3) 0.2494(2) 0.3522(3) 0.0416(10) Uani 1 1 d . . .
F13G F 0.6231(3) 0.3018(2) 0.2632(3) 0.0432(11) Uani 1 1 d . . .
F13E F 0.5467(3) 0.2162(3) 0.1438(3) 0.0515(13) Uani 1 1 d . . .
F13D F 0.6278(3) 0.1308(3) 0.1578(3) 0.0473(12) Uani 1 1 d . . .
F14G F 0.5005(4) -0.1389(3) 0.3687(4) 0.077(2) Uani 1 1 d . . .
F14I F 0.5048(4) -0.0320(3) 0.4080(4) 0.0681(18) Uani 1 1 d . . .
F14C F 0.5926(4) -0.0263(3) 0.2356(3) 0.0647(16) Uani 1 1 d . . .
F14B F 0.5331(4) -0.1234(3) 0.2401(4) 0.0678(17) Uani 1 1 d . . .
F14F F 0.6993(4) -0.1166(3) 0.3150(5) 0.083(2) Uani 1 1 d . . .
F14A F 0.4865(4) -0.0243(3) 0.2617(4) 0.0697(16) Uani 1 1 d . . .
F14H F 0.5932(5) -0.1063(4) 0.4722(4) 0.089(2) Uani 1 1 d . . .
F14E F 0.7243(4) -0.1127(3) 0.4347(5) 0.087(2) Uani 1 1 d . . .
F14D F 0.6389(4) -0.1869(3) 0.3648(5) 0.084(2) Uani 1 1 d . . .
C1S C 0.8442(12) -0.1555(10) 0.5780(10) 0.049(4) Uani 0.50 1 d P . .
H1SA H 0.8534 -0.1174 0.5462 0.059 Uiso 0.50 1 calc PR . .
H1SB H 0.7887 -0.1522 0.5749 0.059 Uiso 0.50 1 calc PR . .
Cl11 Cl 0.8582(3) -0.2369(2) 0.5406(3) 0.0617(13) Uani 0.50 1 d P . .
Cl12 Cl 0.9035(2) -0.1418(3) 0.6691(2) 0.0505(10) Uani 0.50 1 d P . .
C2S C 0.5508(8) 0.7252(7) 0.5402(7) 0.046(3) Uani 0.70 1 d P . .
H2SA H 0.5041 0.7513 0.5360 0.055 Uiso 0.70 1 d P . .
H2SB H 0.5628 0.7359 0.4953 0.055 Uiso 0.70 1 d P . .
Cl21 Cl 0.5263(6) 0.6334(4) 0.5359(5) 0.051(2) Uani 0.40 1 d P A 1
Cl23 Cl 0.5088(7) 0.6475(6) 0.5374(7) 0.043(3) Uiso 0.30 1 d P A 1
Cl22 Cl 0.6525(13) 0.7097(12) 0.6186(12) 0.063(5) Uiso 0.15 1 d P A 2
Cl24 Cl 0.6485(10) 0.7387(10) 0.6040(9) 0.060(4) Uiso 0.20 1 d P A 2
Cl25 Cl 0.6216(5) 0.7545(5) 0.6149(4) 0.062(2) Uani 0.35 1 d P A 2

loop_
_atom_site_aniso_label
_atom_site_aniso_U_11
_atom_site_aniso_U_22
_atom_site_aniso_U_33
_atom_site_aniso_U_23
_atom_site_aniso_U_13
_atom_site_aniso_U_12
Ag1 0.0330(3) 0.0252(2) 0.0252(2) -0.00082(18) 0.0105(2) -0.0025(2)
Mo1 0.0257(3) 0.0313(3) 0.0415(3) 0.0061(2) 0.0097(3) 0.0002(2)
Mo2 0.0276(3) 0.0268(3) 0.0336(3) 0.0025(2) 0.0039(2) 0.0010(2)
P1 0.0234(9) 0.0346(9) 0.0350(9) 0.0072(7) 0.0042(8) 0.0010(7)
P2 0.0364(11) 0.0318(9) 0.0359(10) 0.0003(7) 0.0098(8) -0.0068(8)
C1 0.036(5) 0.054(5) 0.056(6) 0.008(4) 0.019(4) 0.000(4)
C2 0.033(5) 0.043(4) 0.054(5) -0.002(4) 0.019(4) 0.006(4)
C3 0.035(5) 0.047(5) 0.047(5) 0.006(4) 0.015(4) -0.005(4)
C4 0.032(5) 0.040(4) 0.048(5) 0.002(3) 0.014(4) -0.002(3)
O1 0.068(5) 0.090(5) 0.044(4) -0.001(4) 0.022(4) -0.018(4)
O2 0.050(4) 0.044(3) 0.067(4) 0.006(3) 0.026(3) 0.016(3)
O3 0.064(5) 0.029(3) 0.070(4) -0.002(3) 0.022(4) -0.007(3)
O4 0.042(4) 0.056(4) 0.062(4) 0.009(3) 0.018(3) 0.000(3)
C11 0.041(5) 0.053(5) 0.070(6) 0.009(5) 0.027(5) -0.013(4)
C12 0.026(5) 0.057(5) 0.068(6) 0.015(5) 0.010(4) -0.005(4)
C13 0.030(4) 0.045(5) 0.066(6) 0.008(4) 0.012(4) -0.019(4)
C14 0.043(5) 0.028(4) 0.063(6) 0.006(4) 0.016(4) -0.006(3)
C15 0.044(5) 0.051(5) 0.046(5) 0.020(4) 0.012(4) -0.002(4)
C21 0.034(5) 0.065(6) 0.048(5) 0.009(4) 0.004(4) 0.021(4)
C22 0.064(7) 0.038(4) 0.045(5) 0.006(4) 0.016(5) 0.020(4)
C23 0.052(6) 0.036(4) 0.045(5) 0.012(4) 0.012(4) -0.001(4)
C24 0.041(5) 0.051(5) 0.040(4) 0.000(4) 0.005(4) 0.006(4)
C25 0.013(3) 0.050(5) 0.052(5) -0.004(4) -0.011(3) 0.001(3)
N1 0.029(3) 0.039(3) 0.031(3) -0.001(3) 0.014(3) 0.001(3)
N2 0.033(4) 0.033(3) 0.031(3) -0.003(2) 0.013(3) 0.002(3)
C31 0.043(5) 0.038(4) 0.041(4) -0.010(3) 0.019(4) -0.015(4)
C32 0.047(5) 0.042(4) 0.037(4) -0.010(3) 0.021(4) -0.017(4)
C33 0.031(4) 0.031(3) 0.033(4) -0.003(3) 0.014(3) -0.001(3)
C34 0.040(5) 0.032(4) 0.039(4) -0.009(3) 0.023(4) -0.011(3)
C35 0.036(4) 0.030(3) 0.036(4) -0.009(3) 0.014(3) -0.011(3)
C36 0.032(4) 0.030(3) 0.043(4) -0.008(3) 0.018(3) -0.009(3)
C37 0.041(5) 0.036(4) 0.040(4) -0.009(3) 0.021(4) -0.011(3)
C38 0.027(4) 0.028(3) 0.033(4) -0.002(3) 0.012(3) 0.004(3)
C39 0.069(7) 0.034(4) 0.052(5) -0.011(4) 0.039(5) -0.017(4)
C40 0.063(6) 0.026(4) 0.061(5) -0.010(3) 0.044(5) -0.011(4)
Al1 0.0235(10) 0.0233(9) 0.0266(9) 0.0005(7) 0.0088(8) 0.0003(8)
O11 0.023(3) 0.042(3) 0.042(3) 0.005(2) 0.016(2) 0.007(2)
O12 0.041(3) 0.033(2) 0.026(2) -0.0015(19) 0.013(2) 0.000(2)
O13 0.028(3) 0.024(2) 0.030(2) 0.0050(18) 0.010(2) 0.0047(19)
O14 0.028(3) 0.026(2) 0.044(3) 0.001(2) 0.011(2) -0.006(2)
C111 0.027(4) 0.040(4) 0.040(4) 0.003(3) 0.013(3) 0.005(3)
C112 0.033(5) 0.051(5) 0.075(7) 0.017(5) 0.023(5) 0.017(4)
C113 0.036(5) 0.049(5) 0.054(5) -0.002(4) 0.018(4) -0.001(4)
C114 0.042(5) 0.058(5) 0.051(5) 0.001(4) 0.030(4) 0.002(4)
C121 0.030(4) 0.036(4) 0.030(4) 0.001(3) 0.010(3) -0.003(3)
C122 0.043(5) 0.043(4) 0.042(4) 0.002(3) 0.016(4) 0.001(4)
C123 0.036(5) 0.062(5) 0.040(4) 0.002(4) 0.014(4) -0.008(4)
C124 0.039(5) 0.049(4) 0.029(4) -0.006(3) 0.010(3) 0.000(4)
C131 0.027(4) 0.024(3) 0.026(3) 0.004(2) 0.005(3) 0.001(3)
C132 0.029(4) 0.033(4) 0.045(4) -0.001(3) 0.013(3) 0.000(3)
C133 0.035(4) 0.033(4) 0.031(4) 0.001(3) 0.003(3) 0.003(3)
C134 0.030(4) 0.028(3) 0.038(4) 0.007(3) 0.008(3) 0.002(3)
C141 0.019(4) 0.027(3) 0.056(5) 0.003(3) 0.007(3) -0.007(3)
C142 0.050(6) 0.031(4) 0.059(5) -0.006(4) 0.011(5) -0.011(4)
C143 0.070(8) 0.049(5) 0.083(8) -0.008(5) 0.042(7) -0.031(5)
C144 0.052(7) 0.033(4) 0.109(9) 0.009(5) 0.022(7) 0.000(4)
F11F 0.039(3) 0.047(3) 0.078(4) -0.010(3) 0.022(3) -0.006(2)
F11H 0.049(3) 0.053(3) 0.055(3) 0.019(2) 0.026(3) 0.007(2)
F11I 0.058(4) 0.072(3) 0.069(4) -0.003(3) 0.046(3) 0.005(3)
F11G 0.052(3) 0.069(3) 0.050(3) -0.012(2) 0.023(3) -0.016(3)
F11E 0.042(3) 0.092(4) 0.055(3) -0.007(3) 0.006(3) 0.001(3)
F11C 0.044(3) 0.076(4) 0.096(5) 0.022(3) 0.036(3) 0.027(3)
F11B 0.064(4) 0.041(3) 0.114(5) 0.004(3) 0.051(4) 0.016(3)
F11D 0.043(3) 0.066(3) 0.084(4) 0.001(3) 0.031(3) -0.012(3)
F11A 0.053(4) 0.084(4) 0.082(4) 0.040(3) 0.034(3) 0.035(3)
F12G 0.058(3) 0.040(2) 0.042(3) -0.005(2) 0.017(2) -0.012(2)
F12I 0.057(3) 0.065(3) 0.037(3) -0.015(2) 0.018(2) -0.007(3)
F12C 0.041(3) 0.059(3) 0.052(3) 0.002(2) 0.015(2) 0.000(2)
F12F 0.034(3) 0.088(4) 0.052(3) -0.002(3) 0.017(2) -0.010(3)
F12B 0.064(4) 0.042(3) 0.055(3) 0.006(2) 0.013(3) 0.010(2)
F12D 0.066(4) 0.072(4) 0.050(3) 0.003(3) 0.024(3) -0.028(3)
F12A 0.064(4) 0.068(3) 0.038(3) 0.013(2) 0.015(3) -0.001(3)
F12E 0.058(4) 0.102(5) 0.045(3) -0.014(3) 0.030(3) -0.017(3)
F12H 0.053(4) 0.058(3) 0.055(3) -0.015(3) 0.011(3) 0.012(3)
F13C 0.042(3) 0.050(3) 0.045(3) -0.008(2) 0.017(2) 0.003(2)
F13B 0.030(3) 0.039(2) 0.062(3) 0.008(2) 0.009(2) 0.010(2)
F13A 0.037(3) 0.037(2) 0.060(3) 0.008(2) 0.022(2) 0.000(2)
F13F 0.043(3) 0.040(2) 0.047(3) -0.009(2) 0.001(2) -0.005(2)
F13H 0.055(3) 0.041(2) 0.056(3) 0.009(2) 0.030(3) -0.007(2)
F13I 0.038(3) 0.033(2) 0.047(3) 0.0004(19) 0.005(2) -0.0064(19)
F13G 0.043(3) 0.0227(19) 0.057(3) 0.0039(19) 0.009(2) 0.0016(19)
F13E 0.062(4) 0.044(3) 0.038(3) 0.015(2) 0.004(2) 0.012(2)
F13D 0.055(3) 0.053(3) 0.034(2) -0.001(2) 0.016(2) 0.008(2)
F14G 0.080(5) 0.062(4) 0.101(5) -0.021(3) 0.048(4) -0.048(3)
F14I 0.060(4) 0.063(3) 0.099(5) -0.023(3) 0.051(4) -0.025(3)
F14C 0.094(5) 0.048(3) 0.056(3) -0.008(2) 0.031(3) -0.021(3)
F14B 0.081(5) 0.043(3) 0.073(4) -0.021(3) 0.019(3) -0.019(3)
F14F 0.066(5) 0.045(3) 0.152(7) -0.018(4) 0.058(5) -0.003(3)
F14A 0.044(3) 0.063(3) 0.079(4) -0.006(3) -0.008(3) 0.000(3)
F14H 0.128(7) 0.071(4) 0.066(4) 0.018(3) 0.030(4) -0.040(4)
F14E 0.056(4) 0.047(3) 0.123(6) 0.022(4) -0.012(4) 0.010(3)
F14D 0.076(5) 0.023(2) 0.141(6) 0.007(3) 0.024(5) -0.005(3)
C1S 0.048(11) 0.051(10) 0.041(9) -0.006(8) 0.007(8) 0.010(8)
Cl11 0.072(4) 0.038(2) 0.081(3) -0.014(2) 0.034(3) 0.010(2)
Cl12 0.029(2) 0.088(3) 0.037(2) -0.014(2) 0.0162(16) 0.004(2)
C2S 0.054(8) 0.051(7) 0.040(6) -0.012(5) 0.025(6) -0.007(6)
Cl21 0.065(5) 0.042(4) 0.059(4) -0.001(3) 0.038(4) -0.001(3)
Cl25 0.043(4) 0.095(6) 0.044(4) -0.035(4) 0.007(3) -0.017(4)

loop_
_atom_type_symbol
_atom_type_description
_atom_type_scat_dispersion_real
_atom_type_scat_dispersion_imag
_atom_type_scat_source
C C 0.0181 0.0091 'International Tables Vol C Tables 4.2.6.8 and 6.1.1.4'
H H 0.0000 0.0000 'International Tables Vol C Tables 4.2.6.8 and 6.1.1.4'
N N 0.0311 0.0180 'International Tables Vol C Tables 4.2.6.8 and 6.1.1.4'
O O 0.0492 0.0322 'International Tables Vol C Tables 4.2.6.8 and 6.1.1.4'
F F 0.0727 0.0534 'International Tables Vol C Tables 4.2.6.8 and 6.1.1.4'
Al Al 0.2130 0.2455 'International Tables Vol C Tables 4.2.6.8 and 6.1.1.4'
P P 0.2955 0.4335 'International Tables Vol C Tables 4.2.6.8 and 6.1.1.4'
Cl Cl 0.3639 0.7018 'International Tables Vol C Tables 4.2.6.8 and 6.1.1.4'
Mo Mo -0.0483 2.7339 'International Tables Vol C Tables 4.2.6.8 and 6.1.1.4'
Ag Ag 0.1306 4.2820 'International Tables Vol C Tables 4.2.6.8 and 6.1.1.4'

loop_
_exptl_crystal_face_index_h
_exptl_crystal_face_index_k
_exptl_crystal_face_index_l
_exptl_crystal_face_perp_dist
-1 0 0 0.0467
1 0 0 0.0257
-5 2 0 0.0501
0 -1 1 0.0396
3 -5 -5 0.0548
-3 5 5 0.0838
-2 5 -1 0.0443
2 5 -1 0.0361
-2 -5 -1 0.0526
0 1 -5 0.0831

loop_
_geom_angle_atom_site_label_1
_geom_angle_atom_site_label_2
_geom_angle_atom_site_label_3
_geom_angle
_geom_angle_site_symmetry_1
_geom_angle_site_symmetry_3
N1 Ag1 N2 102.6(2) . 4_566
N1 Ag1 P1 101.71(17) . .
N2 Ag1 P1 96.06(17) 4_566 .
N1 Ag1 P1 120.48(16) . 3_766
N2 Ag1 P1 116.59(17) 4_566 3_766
P1 Ag1 P1 115.61(5) . 3_766
N1 Ag1 Ag1 132.26(16) . 3_766
N2 Ag1 Ag1 121.74(15) 4_566 3_766
P1 Ag1 Ag1 59.91(5) . 3_766
P1 Ag1 Ag1 55.70(4) 3_766 3_766
N1 Ag1 P2 96.97(17) . 3_766
N2 Ag1 P2 89.19(17) 4_566 3_766
P1 Ag1 P2 158.95(6) . 3_766
P1 Ag1 P2 44.90(6) 3_766 3_766
Ag1 Ag1 P2 100.10(5) 3_766 3_766
C1 Mo1 C2 83.9(4) . .
C1 Mo1 C11 84.4(4) . .
C2 Mo1 C11 94.7(4) . .
C1 Mo1 C15 85.2(4) . .
C2 Mo1 C15 130.8(3) . .
C11 Mo1 C15 36.4(3) . .
C1 Mo1 C12 117.0(4) . .
C2 Mo1 C12 83.5(4) . .
C11 Mo1 C12 36.0(4) . .
C15 Mo1 C12 59.7(3) . .
C1 Mo1 C14 117.6(3) . .
C2 Mo1 C14 141.6(4) . .
C11 Mo1 C14 59.5(3) . .
C15 Mo1 C14 35.3(3) . .
C12 Mo1 C14 58.7(3) . .
C1 Mo1 C13 141.1(3) . .
C2 Mo1 C13 108.7(4) . .
C11 Mo1 C13 58.5(4) . .
C15 Mo1 C13 58.3(3) . .
C12 Mo1 C13 34.6(3) . .
C14 Mo1 C13 34.8(3) . .
C1 Mo1 P1 96.0(3) . .
C2 Mo1 P1 123.3(2) . .
C11 Mo1 P1 141.9(3) . .
C15 Mo1 P1 105.5(2) . .
C12 Mo1 P1 140.4(3) . .
C14 Mo1 P1 87.6(2) . .
C13 Mo1 P1 105.9(2) . .
C1 Mo1 P2 78.0(3) . .
C2 Mo1 P2 75.1(3) . .
C11 Mo1 P2 160.4(3) . .
C15 Mo1 P2 147.6(2) . .
C12 Mo1 P2 152.6(2) . .
C14 Mo1 P2 137.4(2) . .
C13 Mo1 P2 140.3(2) . .
P1 Mo1 P2 50.11(6) . .
C1 Mo1 Mo2 129.4(2) . .
C2 Mo1 Mo2 83.6(2) . .
C11 Mo1 Mo2 145.4(3) . .
C15 Mo1 Mo2 136.9(2) . .
C12 Mo1 Mo2 109.9(2) . .
C14 Mo1 Mo2 101.9(2) . .
C13 Mo1 Mo2 89.2(2) . .
P1 Mo1 Mo2 53.45(5) . .
P2 Mo1 Mo2 51.41(5) . .
C4 Mo2 C3 85.8(3) . .
C4 Mo2 C24 84.7(3) . .
C3 Mo2 C24 97.4(3) . .
C4 Mo2 C25 116.6(3) . .
C3 Mo2 C25 84.7(3) . .
C24 Mo2 C25 35.5(3) . .
C4 Mo2 C23 85.3(3) . .
C3 Mo2 C23 133.2(3) . .
C24 Mo2 C23 36.0(3) . .
C25 Mo2 C23 59.3(3) . .
C4 Mo2 C22 117.6(3) . .
C3 Mo2 C22 142.4(4) . .
C24 Mo2 C22 59.4(3) . .
C25 Mo2 C22 59.0(3) . .
C23 Mo2 C22 35.4(3) . .
C4 Mo2 C21 141.5(3) . .
C3 Mo2 C21 108.2(4) . .
C24 Mo2 C21 58.6(3) . .
C25 Mo2 C21 34.8(3) . .
C23 Mo2 C21 58.7(4) . .
C22 Mo2 C21 35.4(4) . .
C4 Mo2 P2 91.7(3) . .
C3 Mo2 P2 124.3(3) . .
C24 Mo2 P2 137.8(2) . .
C25 Mo2 P2 142.0(2) . .
C23 Mo2 P2 101.8(2) . .
C22 Mo2 P2 86.2(2) . .
C21 Mo2 P2 107.5(2) . .
C4 Mo2 P1 77.8(3) . .
C3 Mo2 P1 74.9(3) . .
C24 Mo2 P1 161.2(2) . .
C25 Mo2 P1 154.4(2) . .
C23 Mo2 P1 146.1(3) . .
C22 Mo2 P1 135.6(2) . .
C21 Mo2 P1 139.9(2) . .
P2 Mo2 P1 50.39(7) . .
C4 Mo2 Mo1 129.0(2) . .
C3 Mo2 Mo1 85.8(2) . .
C24 Mo2 Mo1 146.3(2) . .
C25 Mo2 Mo1 112.5(2) . .
C23 Mo2 Mo1 133.2(2) . .
C22 Mo2 Mo1 98.5(2) . .
C21 Mo2 Mo1 88.5(2) . .
P2 Mo2 Mo1 54.08(5) . .
P1 Mo2 Mo1 51.51(5) . .
P2 P1 Mo1 67.18(8) . .
P2 P1 Mo2 63.29(8) . .
Mo1 P1 Mo2 75.04(6) . .
P2 P1 Ag1 133.97(11) . .
Mo1 P1 Ag1 152.12(8) . .
Mo2 P1 Ag1 127.83(8) . .
P2 P1 Ag1 70.59(8) . 3_766
Mo1 P1 Ag1 125.99(8) . 3_766
Mo2 P1 Ag1 113.32(7) . 3_766
Ag1 P1 Ag1 64.39(5) . 3_766
P1 P2 Mo2 66.32(8) . .
P1 P2 Mo1 62.70(7) . .
Mo2 P2 Mo1 74.51(6) . .
P1 P2 Ag1 64.52(8) . 3_766
Mo2 P2 Ag1 111.24(8) . 3_766
Mo1 P2 Ag1 117.64(7) . 3_766
O1 C1 Mo1 174.4(8) . .
O2 C2 Mo1 175.7(7) . .
O3 C3 Mo2 175.4(8) . .
O4 C4 Mo2 178.4(8) . .
C12 C11 C15 107.2(9) . .
C12 C11 Mo1 73.1(5) . .
C15 C11 Mo1 72.2(5) . .
C12 C11 H11A 126.2 . .
C15 C11 H11A 126.2 . .
Mo1 C11 H11A 126.2 . .
C13 C12 C11 107.7(9) . .
C13 C12 Mo1 74.3(5) . .
C11 C12 Mo1 70.9(5) . .
C13 C12 H12A 126.0 . .
C11 C12 H12A 126.0 . .
Mo1 C12 H12A 126.0 . .
C12 C13 C14 109.9(9) . .
C12 C13 Mo1 71.2(5) . .
C14 C13 Mo1 72.5(5) . .
C12 C13 H13A 125.0 . .
C14 C13 H13A 125.0 . .
Mo1 C13 H13A 125.0 . .
C13 C14 C15 107.2(8) . .
C13 C14 Mo1 72.8(5) . .
C15 C14 Mo1 70.3(5) . .
C13 C14 H14A 126.3 . .
C15 C14 H14A 126.3 . .
Mo1 C14 H14A 126.3 . .
C14 C15 C11 107.9(8) . .
C14 C15 Mo1 74.4(4) . .
C11 C15 Mo1 71.3(5) . .
C14 C15 H15A 125.8 . .
C11 C15 H15A 125.8 . .
Mo1 C15 H15A 125.8 . .
C25 C21 C22 108.4(8) . .
C25 C21 Mo2 70.7(5) . .
C22 C21 Mo2 72.1(5) . .
C25 C21 H21A 125.7 . .
C22 C21 H21A 125.7 . .
Mo2 C21 H21A 125.7 . .
C23 C22 C21 106.8(8) . .
C23 C22 Mo2 70.6(5) . .
C21 C22 Mo2 72.5(5) . .
C23 C22 H22A 126.5 . .
C21 C22 H22A 126.5 . .
Mo2 C22 H22A 126.5 . .
C22 C23 C24 108.3(8) . .
C22 C23 Mo2 74.0(5) . .
C24 C23 Mo2 71.8(5) . .
C22 C23 H23A 125.7 . .
C24 C23 H23A 125.7 . .
Mo2 C23 H23A 125.7 . .
C25 C24 C23 107.6(8) . .
C25 C24 Mo2 72.5(5) . .
C23 C24 Mo2 72.2(5) . .
C25 C24 H24A 126.0 . .
C23 C24 H24A 126.0 . .
Mo2 C24 H24A 126.0 . .
C21 C25 C24 108.9(8) . .
C21 C25 Mo2 74.5(5) . .
C24 C25 Mo2 72.0(5) . .
C21 C25 H25A 125.3 . .
C24 C25 H25A 125.3 . .
Mo2 C25 H25A 125.3 . .
C35 N1 C31 116.9(6) . .
C35 N1 Ag1 122.9(5) . .
C31 N1 Ag1 119.6(5) . .
C36 N2 C40 115.9(6) . .
C36 N2 Ag1 118.8(5) . 4_565
C40 N2 Ag1 123.0(5) . 4_565
N1 C31 C32 124.0(7) . .
N1 C31 H31A 118.0 . .
C32 C31 H31A 118.0 . .
C31 C32 C33 118.4(7) . .
C31 C32 H32A 120.8 . .
C33 C32 H32A 120.8 . .
C34 C33 C32 117.9(7) . .
C34 C33 C38 122.0(6) . .
C32 C33 C38 120.0(6) . .
C33 C34 C35 119.3(7) . .
C33 C34 H34A 120.3 . .
C35 C34 H34A 120.3 . .
N1 C35 C34 123.3(7) . .
N1 C35 H35A 118.3 . .
C34 C35 H35A 118.3 . .
N2 C36 C37 124.3(7) . .
N2 C36 H36A 117.8 . .
C37 C36 H36A 117.8 . .
C36 C37 C38 119.5(7) . .
C36 C37 H37A 120.2 . .
C38 C37 H37A 120.2 . .
C39 C38 C37 116.0(7) . .
C39 C38 C33 123.1(6) . .
C37 C38 C33 120.8(6) . .
C40 C39 C38 120.3(7) . .
C40 C39 H39A 119.8 . .
C38 C39 H39A 119.8 . .
N2 C40 C39 123.8(7) . .
N2 C40 H40A 118.1 . .
C39 C40 H40A 118.1 . .
O12 Al1 O14 108.0(3) . .
O12 Al1 O11 113.1(3) . .
O14 Al1 O11 107.2(3) . .
O12 Al1 O13 107.1(2) . .
O14 Al1 O13 114.5(3) . .
O11 Al1 O13 107.1(2) . .
C111 O11 Al1 146.3(5) . .
C121 O12 Al1 149.0(5) . .
C131 O13 Al1 146.7(4) . .
C141 O14 Al1 148.4(5) . .
O11 C111 C113 111.6(6) . .
O11 C111 C112 107.4(6) . .
C113 C111 C112 108.7(7) . .
O11 C111 C114 110.4(7) . .
C113 C111 C114 109.0(7) . .
C112 C111 C114 109.8(7) . .
F11A C112 F11C 108.0(8) . .
F11A C112 F11B 108.1(8) . .
F11C C112 F11B 106.6(8) . .
F11A C112 C111 111.4(7) . .
F11C C112 C111 112.7(7) . .
F11B C112 C111 109.7(8) . .
F11E C113 F11D 107.7(8) . .
F11E C113 F11F 106.4(7) . .
F11D C113 F11F 107.6(7) . .
F11E C113 C111 111.5(7) . .
F11D C113 C111 113.5(7) . .
F11F C113 C111 109.8(7) . .
F11G C114 F11H 109.4(8) . .
F11G C114 F11I 108.3(7) . .
F11H C114 F11I 106.2(7) . .
F11G C114 C111 111.4(7) . .
F11H C114 C111 110.9(7) . .
F11I C114 C111 110.6(8) . .
O12 C121 C122 112.2(6) . .
O12 C121 C124 107.3(6) . .
C122 C121 C124 108.5(7) . .
O12 C121 C123 111.0(7) . .
C122 C121 C123 109.2(6) . .
C124 C121 C123 108.5(6) . .
F12C C122 F12B 107.1(7) . .
F12C C122 F12A 106.8(7) . .
F12B C122 F12A 106.6(7) . .
F12C C122 C121 111.7(7) . .
F12B C122 C121 110.0(7) . .
F12A C122 C121 114.2(7) . .
F12F C123 F12D 108.4(8) . .
F12F C123 F12E 107.9(8) . .
F12D C123 F12E 106.8(7) . .
F12F C123 C121 111.0(7) . .
F12D C123 C121 110.4(7) . .
F12E C123 C121 112.1(7) . .
F12G C124 F12I 107.2(7) . .
F12G C124 F12H 107.5(7) . .
F12I C124 F12H 107.2(6) . .
F12G C124 C121 110.8(6) . .
F12I C124 C121 113.0(7) . .
F12H C124 C121 110.8(7) . .
O13 C131 C132 111.7(6) . .
O13 C131 C133 107.4(5) . .
C132 C131 C133 109.3(6) . .
O13 C131 C134 110.5(6) . .
C132 C131 C134 109.3(6) . .
C133 C131 C134 108.6(6) . .
F13A C132 F13C 106.9(6) . .
F13A C132 F13B 107.3(6) . .
F13C C132 F13B 106.4(6) . .
F13A C132 C131 111.6(6) . .
F13C C132 C131 111.7(6) . .
F13B C132 C131 112.6(6) . .
F13D C133 F13E 107.9(6) . .
F13D C133 F13F 107.3(6) . .
F13E C133 F13F 106.6(7) . .
F13D C133 C131 111.8(6) . .
F13E C133 C131 113.2(6) . .
F13F C133 C131 109.8(6) . .
F13H C134 F13G 108.2(6) . .
F13H C134 F13I 106.8(6) . .
F13G C134 F13I 107.5(6) . .
F13H C134 C131 111.1(6) . .
F13G C134 C131 112.8(6) . .
F13I C134 C131 110.2(6) . .
O14 C141 C144 110.7(7) . .
O14 C141 C143 108.2(7) . .
C144 C141 C143 109.3(8) . .
O14 C141 C142 111.2(6) . .
C144 C141 C142 108.4(8) . .
C143 C141 C142 109.2(8) . .
F14B C142 F14C 107.8(8) . .
F14B C142 F14A 108.1(8) . .
F14C C142 F14A 106.9(8) . .
F14B C142 C141 113.3(7) . .
F14C C142 C141 109.9(7) . .
F14A C142 C141 110.5(8) . .
F14G C143 F14I 107.7(10) . .
F14G C143 F14H 109.2(8) . .
F14I C143 F14H 106.9(9) . .
F14G C143 C141 112.8(9) . .
F14I C143 C141 110.3(8) . .
F14H C143 C141 109.8(9) . .
F14E C144 F14D 108.3(9) . .
F14E C144 F14F 106.6(10) . .
F14D C144 F14F 106.1(9) . .
F14E C144 C141 110.9(9) . .
F14D C144 C141 112.9(9) . .
F14F C144 C141 111.8(9) . .
Cl12 C1S Cl11 114.3(11) . .
Cl12 C1S H1SA 108.7 . .
Cl11 C1S H1SA 108.7 . .
Cl12 C1S H1SB 108.7 . .
Cl11 C1S H1SB 108.7 . .
H1SA C1S H1SB 107.6 . .
Cl25 C2S Cl23 123.1(10) . .
Cl25 C2S Cl24 21.8(5) . .
Cl23 C2S Cl24 119.4(11) . .
Cl25 C2S Cl21 118.5(9) . .
Cl23 C2S Cl21 13.4(5) . .
Cl24 C2S Cl21 110.1(10) . .
Cl25 C2S Cl22 31.2(7) . .
Cl23 C2S Cl22 101.3(11) . .
Cl24 C2S Cl22 18.1(7) . .
Cl21 C2S Cl22 92.5(10) . .
Cl25 C2S H2SA 107.4 . .
Cl23 C2S H2SA 94.2 . .
Cl24 C2S H2SA 128.5 . .
Cl21 C2S H2SA 107.4 . .
Cl22 C2S H2SA 135.8 . .
Cl25 C2S H2SB 109.6 . .
Cl23 C2S H2SB 113.7 . .
Cl24 C2S H2SB 95.1 . .
Cl21 C2S H2SB 107.0 . .
Cl22 C2S H2SB 104.8 . .
H2SA C2S H2SB 106.3 . .
Cl24 Cl22 Cl25 39(2) . .
Cl24 Cl22 C2S 66(3) . .
Cl25 Cl22 C2S 57.4(11) . .
Cl22 Cl24 Cl25 105(3) . .
Cl22 Cl24 C2S 96(3) . .
Cl25 Cl24 C2S 67.0(17) . .
Cl24 Cl25 Cl22 35.7(18) . .
Cl24 Cl25 C2S 91.2(18) . .
Cl22 Cl25 C2S 91.4(13) . .

loop_
_geom_bond_atom_site_label_1
_geom_bond_atom_site_label_2
_geom_bond_distance
_geom_bond_site_symmetry_2
Ag1 N1 2.301(6) .
Ag1 N2 2.344(6) 4_566
Ag1 P1 2.592(2) .
Ag1 P1 2.715(2) 3_766
Ag1 Ag1 2.8298(9) 3_766
Ag1 P2 2.837(2) 3_766
Mo1 C1 1.989(10) .
Mo1 C2 2.006(9) .
Mo1 C11 2.293(8) .
Mo1 C15 2.305(8) .
Mo1 C12 2.323(9) .
Mo1 C14 2.358(8) .
Mo1 C13 2.362(9) .
Mo1 P1 2.459(2) .
Mo1 P2 2.550(2) .
Mo1 Mo2 3.0349(9) .
Mo2 C4 1.982(8) .
Mo2 C3 1.997(9) .
Mo2 C24 2.287(9) .
Mo2 C25 2.293(8) .
Mo2 C23 2.293(8) .
Mo2 C22 2.337(8) .
Mo2 C21 2.342(9) .
Mo2 P2 2.462(2) .
Mo2 P1 2.524(2) .
P1 P2 2.123(3) .
P1 Ag1 2.715(2) 3_766
P2 Ag1 2.837(2) 3_766
C1 O1 1.154(12) .
C2 O2 1.130(10) .
C3 O3 1.142(11) .
C4 O4 1.138(10) .
C11 C12 1.426(14) .
C11 C15 1.438(14) .
C11 H11A 1.0000 .
C12 C13 1.393(14) .
C12 H12A 1.0000 .
C13 C14 1.410(13) .
C13 H13A 1.0000 .
C14 C15 1.416(13) .
C14 H14A 1.0000 .
C15 H15A 1.0000 .
C21 C25 1.388(13) .
C21 C22 1.422(15) .
C21 H21A 1.0000 .
C22 C23 1.409(13) .
C22 H22A 1.0000 .
C23 C24 1.416(13) .
C23 H23A 1.0000 .
C24 C25 1.395(13) .
C24 H24A 1.0000 .
C25 H25A 1.0000 .
N1 C35 1.323(9) .
N1 C31 1.341(10) .
N2 C36 1.335(9) .
N2 C40 1.341(10) .
N2 Ag1 2.344(6) 4_565
C31 C32 1.388(11) .
C31 H31A 0.9500 .
C32 C33 1.389(11) .
C32 H32A 0.9500 .
C33 C34 1.382(10) .
C33 C38 1.491(10) .
C34 C35 1.394(10) .
C34 H34A 0.9500 .
C35 H35A 0.9500 .
C36 C37 1.379(10) .
C36 H36A 0.9500 .
C37 C38 1.407(10) .
C37 H37A 0.9500 .
C38 C39 1.384(11) .
C39 C40 1.381(11) .
C39 H39A 0.9500 .
C40 H40A 0.9500 .
Al1 O12 1.723(5) .
Al1 O14 1.723(5) .
Al1 O11 1.727(5) .
Al1 O13 1.731(5) .
O11 C111 1.333(9) .
O12 C121 1.332(9) .
O13 C131 1.340(8) .
O14 C141 1.359(9) .
C111 C113 1.556(12) .
C111 C112 1.558(11) .
C111 C114 1.576(12) .
C112 F11A 1.304(11) .
C112 F11C 1.332(11) .
C112 F11B 1.343(13) .
C113 F11E 1.318(11) .
C113 F11D 1.332(10) .
C113 F11F 1.337(10) .
C114 F11G 1.294(11) .
C114 F11H 1.328(11) .
C114 F11I 1.369(9) .
C121 C122 1.537(12) .
C121 C124 1.559(11) .
C121 C123 1.563(11) .
C122 F12C 1.332(10) .
C122 F12B 1.334(10) .
C122 F12A 1.347(10) .
C123 F12F 1.313(11) .
C123 F12D 1.338(11) .
C123 F12E 1.344(10) .
C124 F12G 1.327(10) .
C124 F12I 1.340(9) .
C124 F12H 1.345(10) .
C131 C132 1.544(10) .
C131 C133 1.552(10) .
C131 C134 1.552(10) .
C132 F13A 1.317(9) .
C132 F13C 1.352(9) .
C132 F13B 1.365(9) .
C133 F13D 1.308(9) .
C133 F13E 1.339(9) .
C133 F13F 1.354(10) .
C134 F13H 1.327(9) .
C134 F13G 1.335(8) .
C134 F13I 1.344(9) .
C141 C144 1.538(13) .
C141 C143 1.541(12) .
C141 C142 1.544(13) .
C142 F14B 1.326(10) .
C142 F14C 1.337(11) .
C142 F14A 1.338(12) .
C143 F14G 1.321(11) .
C143 F14I 1.342(13) .
C143 F14H 1.350(15) .
C144 F14E 1.337(14) .
C144 F14D 1.338(11) .
C144 F14F 1.342(14) .
C1S Cl12 1.702(18) .
C1S Cl11 1.753(18) .
C1S H1SA 0.9900 .
C1S H1SB 0.9900 .
C2S Cl25 1.638(15) .
C2S Cl23 1.651(18) .
C2S Cl24 1.78(2) .
C2S Cl21 1.790(15) .
C2S Cl22 1.94(3) .
C2S H2SA 0.9623 .
C2S H2SB 0.9680 .
Cl22 Cl24 0.61(2) .
Cl22 Cl25 1.01(2) .
Cl24 Cl25 0.662(16) .

loop_
_exptl_oxdiff_crystal_face_indexfrac_h
_exptl_oxdiff_crystal_face_indexfrac_k
_exptl_oxdiff_crystal_face_indexfrac_l
_exptl_oxdiff_crystal_face_x
_exptl_oxdiff_crystal_face_y
_exptl_oxdiff_crystal_face_z
-0.9982 -0.0008 0.0007 -0.0845 0.0288 0.0139
0.9982 0.0008 -0.0007 0.0845 -0.0288 -0.0139
-4.9954 1.9940 0.0089 -0.4791 -0.0034 0.0312
0.0023 -0.9972 0.9986 0.0514 0.0860 -0.0640
3.0047 -5.0021 -5.0231 0.2796 0.2199 0.4696
-3.0047 5.0021 5.0231 -0.2796 -0.2199 -0.4696
-2.0074 4.9918 -0.9862 -0.3335 -0.3230 0.0154
1.9855 4.9952 -0.9889 0.0045 -0.4381 -0.0402
-1.9858 -4.9989 -1.0140 -0.0507 0.4133 0.2065
-0.0029 0.9898 -5.0044 -0.1437 -0.1356 0.3966
